data_2008036
loop_
_publ_author_name
'Suescun, Leopoldo '
'Mariezcurrena, Ra\'ul A. '
'Mombr\'u, Alvaro W. '
'Gonz\'alez, Oscar A. '
'Manta, Eduardo '
'Prandi, Carolina '

_publ_section_title
;
 Three Isostructural Furosemide Prodrugs
;
_journal_issue 12
_journal_name_full 'Acta Crystallographica Section C'
_journal_page_first 1911
_journal_page_last 1915
_journal_paper_doi 10.1107/S0108270198007653
_journal_volume 54
_journal_year 1998
_chemical_formula_sum 'C17 H19 Cl N2 O7 S'
_chemical_formula_weight 430.85
_chemical_melting_point 491.2(3)
_chemical_name_systematic
;
butyryoxymethyl 4-chloro-N-furfuryl-5-sulfamoylanthranilate
;
_space_group_IT_number 2
_symmetry_cell_setting triclinic
_symmetry_space_group_name_Hall '-P 1'
_symmetry_space_group_name_H-M 'P -1'
_audit_creation_method SHELXL
_cell_angle_alpha 107.08(2)
_cell_angle_beta 107.39(2)
_cell_angle_gamma 103.77(2)
_cell_formula_units_Z 2
_cell_length_a 10.494(2)
_cell_length_b 12.679(2)
_cell_length_c 8.606(2)
_cell_measurement_reflns_used 25
_cell_measurement_temperature 293(2)
_cell_measurement_theta_max 25.0
_cell_measurement_theta_min 12.5
_cell_volume 975.6(4)
_computing_cell_refinement 'MSC/AFC Diffractometer Control Software'
_computing_data_collection
;MSC/AFC Diffractometer Control Software
(Molecular Structure Corporation, 1993)
;
_computing_data_reduction 'MSC/AFC Diffractometer Control Software'
_computing_molecular_graphics 'ZORTEP (Zsolnai & Pritzkow, 1995)'
_computing_publication_material 'PLATON (Spek, 1990)'
_computing_structure_refinement 'SHELXL93 (Sheldrick, 1993)'
_computing_structure_solution 'SHELXS86 (Sheldrick, 1990)'
_diffrn_ambient_temperature 293(2)
_diffrn_measurement_device 'Rigaku AFC-7S'
_diffrn_measurement_method \q/2\q
_diffrn_radiation_monochromator graphite
_diffrn_radiation_source 'fine-focus sealed tube'
_diffrn_radiation_type MoK\a
_diffrn_radiation_wavelength 0.71069
_diffrn_reflns_av_R_equivalents 0.017
_diffrn_reflns_av_sigmaI/netI 0.042
_diffrn_reflns_limit_h_max 13
_diffrn_reflns_limit_h_min 0
_diffrn_reflns_limit_k_max 15
_diffrn_reflns_limit_k_min -16
_diffrn_reflns_limit_l_max 10
_diffrn_reflns_limit_l_min -11
_diffrn_reflns_number 4730
_diffrn_reflns_theta_max 27.48
_diffrn_reflns_theta_min 2.18
_diffrn_standards_decay_% 0
_diffrn_standards_interval_count 150
_diffrn_standards_number 3
_exptl_absorpt_coefficient_mu 0.345
_exptl_absorpt_correction_T_max 1.000
_exptl_absorpt_correction_T_min 0.876
_exptl_absorpt_correction_type psi-scan
_exptl_absorpt_process_details '(Molecular Structure Corporation, 1993)'
_exptl_crystal_colour Colourless
_exptl_crystal_density_diffrn 1.467
_exptl_crystal_density_method 'not measured'
_exptl_crystal_description Prismatic
_exptl_crystal_F_000 448
_exptl_crystal_size_max 0.4
_exptl_crystal_size_mid 0.2
_exptl_crystal_size_min 0.1
_refine_diff_density_max 0.693
_refine_diff_density_min -0.469
_refine_ls_extinction_method none
_refine_ls_goodness_of_fit_all 1.035
_refine_ls_goodness_of_fit_obs 1.070
_refine_ls_hydrogen_treatment refxyz
_refine_ls_matrix_type full
_refine_ls_number_parameters 308
_refine_ls_number_reflns 4484
_refine_ls_number_restraints 75
_refine_ls_restrained_S_all 1.136
_refine_ls_restrained_S_obs 1.192
_refine_ls_R_factor_all 0.062
_refine_ls_R_factor_obs 0.049
_refine_ls_shift/esd_max 0.000
_refine_ls_shift/esd_mean 0.000
_refine_ls_structure_factor_coef Fsqd
_refine_ls_weighting_details 'w = 1/[\s^2^(Fo^2^)+(0.0842P)^2^+0.4822P] where P=(Fo^2^+2Fc^2^)/3'
_refine_ls_weighting_scheme calc
_refine_ls_wR_factor_all 0.157
_refine_ls_wR_factor_obs 0.144
_reflns_number_observed 3567
_reflns_number_total 4484
_reflns_observed_criterion I>2\s(I)
_cod_data_source_file sx1045.cif
_cod_data_source_block III
_cod_depositor_comments
;
The following automatic conversions were performed:
'_symmetry_cell_setting' value 'Triclinic' changed to 'triclinic'
according to '/home/saulius/struct/CIF-dictionaries/cif_core.dic'
dictionary named 'cif_core.dic' version 2.4.1 from 2010-06-29.

Automatic conversion script
Id: cif_fix_enum 1527 2010-12-29 10:47:43Z saulius 

The following automatic conversions were performed:

'_chemical_melting_point' value '491-491.5 K' was changed to
'491.2(3)' - the average value was taken and precision was estimated.

Automatic conversion script
Id: cif_fix_values 1646 2011-03-28 12:23:43Z adriana 

The following automatic conversions were performed:

'_chemical_melting_point' value '491-491.5 K' was changed to
'491.2(3)' - the average value was taken and precision was
estimated.

'_symmetry_cell_setting' value 'Triclinic' changed to
'triclinic' according to
/home/saulius/struct/CIF-dictionaries/cif_core.dic dictionary named
'cif_core.dic' version 2.4.1 from 2010-06-29.

Automatic conversion script
Id: cif_fix_values 1715 2011-07-08 13:25:40Z adriana 

The following automatic conversions were performed:

'_refine_ls_weighting_scheme' value 'calc w =
1/[\s^2^(Fo^2^)+(0.0842P)^2^+0.4822P] where P=(Fo^2^+2Fc^2^)/3' was
changed to 'calc'. New tag '_refine_ls_weighting_details' was
created. The value of the new tag was set to 'w =
1/[\s^2^(Fo^2^)+(0.0842P)^2^+0.4822P] where P=(Fo^2^+2Fc^2^)/3'.

Automatic conversion script
Id: cif_fix_values 3143 2015-03-26 13:38:13Z robertas 
;
_cod_original_cell_volume 975.7(3)
_cod_original_formula_sum 'C17 H19 Cl1 N2 O7 S1'
_cod_database_code 2008036

loop_
_symmetry_equiv_pos_as_xyz
'x, y, z'
'-x, -y, -z'

loop_
_atom_site_aniso_label
_atom_site_aniso_U_11
_atom_site_aniso_U_22
_atom_site_aniso_U_33
_atom_site_aniso_U_12
_atom_site_aniso_U_13
_atom_site_aniso_U_23
C1 0.0295(10) 0.0407(11) 0.0351(10) 0.0159(8) 0.0123(8) 0.0123(8)
C2 0.0330(10) 0.0390(11) 0.0336(10) 0.0134(8) 0.0145(8) 0.0093(8)
C3 0.0357(11) 0.0505(13) 0.0305(10) 0.0177(10) 0.0102(9) 0.0113(9)
C4 0.0286(10) 0.0490(12) 0.0384(11) 0.0177(9) 0.0098(8) 0.0137(9)
C5 0.0314(10) 0.0440(11) 0.0385(11) 0.0177(9) 0.0157(9) 0.0131(9)
C6 0.0340(10) 0.0445(12) 0.0327(10) 0.0182(9) 0.0138(8) 0.0129(9)
C7 0.0350(11) 0.0509(12) 0.0382(11) 0.0213(9) 0.0165(9) 0.0160(9)
O1 0.0436(9) 0.0811(13) 0.0450(9) 0.0381(9) 0.0232(8) 0.0235(9)
O2 0.0444(9) 0.0901(13) 0.0360(9) 0.0417(9) 0.0134(7) 0.0174(8)
C13 0.0451(13) 0.092(2) 0.0433(13) 0.0405(13) 0.0142(11) 0.0239(13)
O3 0.0550(11) 0.116(2) 0.0811(14) 0.0438(12) 0.0388(10) 0.0661(13)
O4 0.079(2) 0.0758(14) 0.094(2) 0.0450(12) 0.0526(14) 0.0466(13)
C14 0.073(2) 0.093(2) 0.109(2) 0.041(2) 0.046(2) 0.072(2)
C15 0.155(4) 0.113(3) 0.181(4) 0.025(3) 0.048(3) 0.089(3)
C16 0.168(5) 0.125(4) 0.191(6) 0.005(5) 0.043(5) 0.081(4)
C17 0.182(10) 0.131(8) 0.194(10) 0.001(7) 0.036(8) 0.076(7)
C16' 0.168(6) 0.120(4) 0.192(6) 0.007(5) 0.043(5) 0.085(4)
C17' 0.195(11) 0.174(10) 0.195(11) 0.007(9) 0.038(9) 0.083(9)
N1 0.0369(10) 0.0707(14) 0.0367(10) 0.0249(10) 0.0177(8) 0.0170(10)
C8 0.0532(15) 0.075(2) 0.0422(13) 0.0273(14) 0.0269(12) 0.0236(13)
C9 0.075(2) 0.069(2) 0.0406(13) 0.036(2) 0.0264(13) 0.0166(12)
C10 0.092(3) 0.090(3) 0.063(2) 0.034(2) 0.003(2) 0.004(2)
C11 0.153(6) 0.081(3) 0.086(4) 0.014(4) 0.017(4) -0.015(3)
C12 0.189(7) 0.073(3) 0.103(4) 0.055(4) 0.064(4) 0.013(3)
O5 0.129(3) 0.091(2) 0.089(2) 0.071(2) 0.044(2) 0.029(2)
Cl 0.0399(3) 0.0943(6) 0.0494(4) 0.0385(3) 0.0125(3) 0.0264(3)
S 0.0335(3) 0.0529(4) 0.0426(3) 0.0216(2) 0.0193(2) 0.0148(2)
O6 0.0538(11) 0.0903(15) 0.0451(10) 0.0407(11) 0.0269(9) 0.0251(10)
O7 0.0406(9) 0.0505(10) 0.0681(12) 0.0227(8) 0.0254(9) 0.0141(9)
N2 0.0373(11) 0.067(2) 0.071(2) 0.0180(11) 0.0258(11) 0.0332(13)

loop_
_atom_site_label
_atom_site_fract_x
_atom_site_fract_y
_atom_site_fract_z
_atom_site_U_iso_or_equiv
_atom_site_thermal_displace_type
_atom_site_calc_flag
_atom_site_refinement_flags
_atom_site_occupancy
_atom_site_disorder_group
_atom_site_type_symbol
C1 0.4776(2) 0.3471(2) -0.0079(3) 0.0352(4) Uani d . 1 . C
C2 0.4271(2) 0.3273(2) -0.1909(3) 0.0360(4) Uani d . 1 . C
C3 0.2938(2) 0.3371(2) -0.2676(3) 0.0403(5) Uani d . 1 . C
H3 0.258(3) 0.322(3) -0.385(4) 0.048 Uiso d . 1 . H
C4 0.2179(2) 0.3670(2) -0.1677(3) 0.0397(5) Uani d . 1 . C
C5 0.2662(2) 0.3867(2) 0.0118(3) 0.0374(5) Uani d . 1 . C
C6 0.3961(2) 0.3764(2) 0.0884(3) 0.0366(4) Uani d . 1 . C
H6 0.434(3) 0.390(2) 0.206(4) 0.044 Uiso d . 1 . H
C7 0.6141(2) 0.3359(2) 0.0808(3) 0.0401(5) Uani d U 1 . C
O1 0.6858(2) 0.2972(2) 0.0099(2) 0.0523(5) Uani d . 1 . O
O2 0.6541(2) 0.3752(2) 0.2585(2) 0.0558(5) Uani d U 1 . O
C13 0.7840(3) 0.3673(3) 0.3573(4) 0.0586(7) Uani d U 1 . C
H13A 0.846(4) 0.381(3) 0.302(5) 0.070 Uiso d . 1 . H
H13B 0.807(4) 0.433(3) 0.469(5) 0.070 Uiso d . 1 . H
O3 0.7521(2) 0.2564(2) 0.3667(3) 0.0717(6) Uani d U 1 . O
O4 0.9085(3) 0.2110(2) 0.2554(4) 0.0716(6) Uani d U 1 . O
C14 0.8187(4) 0.1855(3) 0.3096(6) 0.0792(9) Uani d DU 1 . C
C15 0.7693(8) 0.0776(4) 0.3448(9) 0.151(2) Uani d DU 1 . C
H15A 0.6862 0.0726 0.3679 0.182 Uiso d P 0.538(8) . H
H15B 0.8448 0.0781 0.4421 0.182 Uiso d P 0.538(8) . H
H15C 0.6672 0.0497 0.3058 0.182 Uiso d P 0.462(8) . H
H15D 0.8131 0.0949 0.4684 0.182 Uiso d P 0.462(8) . H
C16 0.7323(13) -0.0336(5) 0.1821(14) 0.173(3) Uani d PDU 0.538(8) . C
H16A 0.8104(13) -0.0265(5) 0.1431(14) 0.208 Uiso calc PR 0.538(8) . H
H16B 0.7164(13) -0.1025(5) 0.2115(14) 0.208 Uiso calc PR 0.538(8) . H
C17 0.5966(15) -0.0466(11) 0.0350(13) 0.187(6) Uani d PDU 0.538(8) . C
H17A 0.5715(15) -0.1158(11) -0.0683(13) 0.224 Uiso calc PR 0.538(8) . H
H17B 0.6135(15) 0.0218(11) 0.0064(13) 0.224 Uiso calc PR 0.538(8) . H
H17C 0.5198(15) -0.0539(11) 0.0746(13) 0.224 Uiso calc PR 0.538(8) . H
C16' 0.8078(15) -0.0230(6) 0.2441(16) 0.170(3) Uani d PDU 0.462(8) . C
H16C 0.7299(15) -0.0977(6) 0.1986(16) 0.204 Uiso calc PR 0.462(8) . H
H16D 0.8240(15) -0.0102(6) 0.1447(16) 0.204 Uiso calc PR 0.462(8) . H
C17' 0.9424(15) -0.0264(14) 0.370(3) 0.207(7) Uani d PDU 0.462(8) . C
H17D 0.9675(15) -0.0892(14) 0.308(3) 0.248 Uiso calc PR 0.462(8) . H
H17E 0.9254(15) -0.0396(14) 0.467(3) 0.248 Uiso calc PR 0.462(8) . H
H17F 1.0192(15) 0.0475(14) 0.414(3) 0.248 Uiso calc PR 0.462(8) . H
N1 0.5039(2) 0.3022(2) -0.2879(3) 0.0472(5) Uani d . 1 . N
H1 0.568(4) 0.297(3) -0.236(5) 0.057 Uiso d . 1 . H
C8 0.4628(3) 0.2841(3) -0.4731(4) 0.0539(6) Uani d . 1 . C
H8A 0.418(4) 0.345(3) -0.497(5) 0.065 Uiso d . 1 . H
H8B 0.550(4) 0.297(3) -0.492(5) 0.065 Uiso d . 1 . H
C9 0.3609(4) 0.1639(3) -0.5962(4) 0.0596(7) Uani d . 1 . C
C10 0.2252(5) 0.1205(4) -0.7107(6) 0.0950(14) Uani d . 1 . C
H10 0.162(6) 0.158(4) -0.746(7) 0.114 Uiso d . 1 . H
C11 0.1896(9) -0.0036(5) -0.7910(8) 0.132(2) Uani d . 1 . C
H11 0.112(7) -0.060(6) -0.874(9) 0.159 Uiso d . 1 . H
C12 0.3026(10) -0.0284(5) -0.7201(9) 0.124(2) Uani d . 1 . C
H12 0.323(7) -0.103(6) -0.750(8) 0.149 Uiso d . 1 . H
O5 0.4127(4) 0.0752(3) -0.5969(4) 0.0979(10) Uani d . 1 . O
Cl 0.05723(7) 0.38033(8) -0.27243(9) 0.0601(2) Uani d . 1 . Cl
S 0.17789(6) 0.43395(5) 0.14960(8) 0.0417(2) Uani d . 1 . S
O6 0.1756(2) 0.5473(2) 0.1528(3) 0.0531(5) Uani d . 1 . O
O7 0.2477(2) 0.4250(2) 0.3130(3) 0.0586(5) Uani d . 1 . O
N2 0.0167(3) 0.3426(2) 0.0585(4) 0.0559(6) Uani d . 1 . N
H2A -0.043(4) 0.365(3) 0.003(5) 0.067 Uiso d . 1 . H
H2B -0.005(4) 0.306(3) 0.113(5) 0.067 Uiso d . 1 . H

loop_
_atom_type_symbol
_atom_type_description
_atom_type_scat_dispersion_real
_atom_type_scat_dispersion_imag
_atom_type_scat_source
C C 0.0033 0.0016 'International Tables Vol C Tables 4.2.6.8 and 6.1.1.4'
H H 0.0000 0.0000 'International Tables Vol C Tables 4.2.6.8 and 6.1.1.4'
N N 0.0061 0.0033 'International Tables Vol C Tables 4.2.6.8 and 6.1.1.4'
O O 0.0106 0.0060 'International Tables Vol C Tables 4.2.6.8 and 6.1.1.4'
Cl Cl 0.1484 0.1585 'International Tables Vol C Tables 4.2.6.8 and 6.1.1.4'
S S 0.1246 0.1234 'International Tables Vol C Tables 4.2.6.8 and 6.1.1.4'

loop_
_geom_angle_atom_site_label_1
_geom_angle_atom_site_label_2
_geom_angle_atom_site_label_3
_geom_angle
_geom_angle_publ_flag
C6 C1 C2 119.7(2) ?
C6 C1 C7 119.5(2) ?
C2 C1 C7 120.8(2) ?
N1 C2 C3 120.6(2) ?
N1 C2 C1 121.9(2) ?
C3 C2 C1 117.5(2) ?
C4 C3 C2 120.8(2) ?
C4 C3 H3 120.0(19) ?
C2 C3 H3 119.2(19) ?
C3 C4 C5 122.3(2) ?
C3 C4 Cl 117.4(2) ?
C5 C4 Cl 120.3(2) ?
C6 C5 C4 117.6(2) ?
C6 C5 S 118.2(2) ?
C4 C5 S 124.1(2) ?
C5 C6 C1 122.1(2) ?
C5 C6 H6 121.3(18) ?
C1 C6 H6 116.6(18) ?
O1 C7 O2 121.8(2) ?
O1 C7 C1 126.3(2) ?
O2 C7 C1 112.0(2) ?
C7 O2 C13 116.7(2) ?
O3 C13 O2 107.8(3) ?
O3 C13 H13A 115.(2) ?
O2 C13 H13A 107.(2) ?
O3 C13 H13B 114.(2) ?
O2 C13 H13B 97.(2) ?
H13A C13 H13B 115.(3) ?
C14 O3 C13 119.0(2) ?
O4 C14 O3 124.7(3) ?
O4 C14 C15 128.2(4) no
O3 C14 C15 106.9(4) no
C14 C15 C16' 111.6(5) no
C14 C15 C16 110.1(5) no
C16' C15 C16 28.9(6) ?
C14 C15 H15A 110.9(5) ?
C16' C15 H15A 128.2(7) ?
C16 C15 H15A 107.5(7) ?
C14 C15 H15B 109.8(5) ?
C16' C15 H15B 80.4(6) ?
C16 C15 H15B 107.5(7) ?
H15A C15 H15B 111.0(6) ?
C14 C15 H15C 109.9(5) ?
C16' C15 H15C 107.2(7) ?
C16 C15 H15C 81.4(6) ?
H15A C15 H15C 29.0(2) ?
H15B C15 H15C 132.9(6) ?
C14 C15 H15D 110.1(5) ?
C16' C15 H15D 108.0(7) ?
C16 C15 H15D 130.7(6) ?
H15A C15 H15D 83.3(5) ?
H15B C15 H15D 30.7(2) ?
H15C C15 H15D 110.0(6) ?
C17 C16 C15 108.1(5) no
C17 C16 H16A 110.1(7) ?
C15 C16 H16A 110.1(5) ?
C17 C16 H16B 110.1(6) ?
C15 C16 H16B 110.1(4) ?
H16A C16 H16B 108.4 ?
C16 C17 H17A 109.5(5) ?
C16 C17 H17B 109.5(6) ?
H17A C17 H17B 109.5 ?
C16 C17 H17C 109.5(8) ?
H17A C17 H17C 109.5 ?
H17B C17 H17C 109.5 ?
C17' C16' C15 108.8(5) no
C17' C16' H16C 109.9(7) ?
C15 C16' H16C 109.9(5) ?
C17' C16' H16D 109.9(9) ?
C15 C16' H16D 109.9(5) ?
H16C C16' H16D 108.3 ?
C16' C17' H17D 109.5(6) ?
C16' C17' H17E 109.5(9) ?
H17D C17' H17E 109.5 ?
C16' C17' H17F 109.5(7) ?
H17D C17' H17F 109.5 ?
H17E C17' H17F 109.5 ?
C2 N1 C8 125.6(2) ?
C2 N1 H1 111.(3) ?
C8 N1 H1 124.(3) ?
N1 C8 C9 113.4(3) ?
N1 C8 H8A 109.7(19) ?
C9 C8 H8A 108.8(19) ?
N1 C8 H8B 106.(2) ?
C9 C8 H8B 109.(2) ?
H8A C8 H8B 110.(3) ?
C10 C9 O5 110.3(3) ?
C10 C9 C8 134.1(3) ?
O5 C9 C8 115.6(3) ?
C9 C10 C11 106.1(5) ?
C9 C10 H10 131.(3) ?
C11 C10 H10 122.(3) ?
C12 C11 C10 107.9(5) ?
C12 C11 H11 119.(5) ?
C10 C11 H11 133.(5) ?
C11 C12 O5 109.1(5) ?
C11 C12 H12 132.(4) ?
O5 C12 H12 119.(4) ?
C9 O5 C12 106.5(4) ?
O6 S O7 118.55(13) ?
O6 S N2 108.38(13) ?
O7 S N2 108.32(14) ?
O6 S C5 107.14(11) ?
O7 S C5 106.41(11) ?
N2 S C5 107.56(13) ?
S N2 H2A 115.(3) ?
S N2 H2B 115.(3) ?
H2A N2 H2B 119.(4) ?

loop_
_geom_bond_atom_site_label_1
_geom_bond_atom_site_label_2
_geom_bond_site_symmetry_2
_geom_bond_distance
_geom_bond_publ_flag
C1 C6 . 1.397(3) ?
C1 C2 . 1.425(3) ?
C1 C7 . 1.470(3) ?
C2 N1 . 1.347(3) ?
C2 C3 . 1.409(3) ?
C3 C4 . 1.371(3) ?
C3 H3 . 0.91(3) ?
C4 C5 . 1.397(3) ?
C4 Cl . 1.732(2) ?
C5 C6 . 1.381(3) ?
C5 S . 1.769(2) ?
C6 H6 . 0.91(3) ?
C7 O1 . 1.205(3) ?
C7 O2 . 1.354(3) ?
O2 C13 . 1.419(3) ?
C13 O3 . 1.398(4) ?
C13 H13A . 0.93(4) ?
C13 H13B . 0.99(4) ?
O3 C14 . 1.335(4) ?
O4 C14 . 1.190(4) ?
C14 C15 . 1.494(4) no
C15 C16' . 1.533(5) no
C15 C16 . 1.534(5) no
C15 H15A . 0.942(7) ?
C15 H15B . 0.963(7) ?
C15 H15C . 0.959(7) ?
C15 H15D . 0.956(6) ?
C16 C17 . 1.531(5) no
C16 H16A . 0.97 ?
C16 H16B . 0.97 ?
C17 H17A . 0.96 ?
C17 H17B . 0.96 ?
C17 H17C . 0.96 ?
C16' C17' . 1.520(6) no
C16' H16C . 0.97 ?
C16' H16D . 0.97 ?
C17' H17D . 0.96 ?
C17' H17E . 0.96 ?
C17' H17F . 0.96 ?
N1 C8 . 1.451(3) ?
N1 H1 . 0.72(3) ?
C8 C9 . 1.479(4) ?
C8 H8A . 1.03(4) ?
C8 H8B . 0.96(4) ?
C9 C10 . 1.331(5) ?
C9 O5 . 1.359(4) ?
C10 C11 . 1.422(7) ?
C10 H10 . 0.94(5) ?
C11 C12 . 1.317(9) ?
C11 H11 . 0.87(7) ?
C12 O5 . 1.383(7) ?
C12 H12 . 0.99(6) ?
S O6 . 1.436(2) ?
S O7 . 1.430(2) ?
S N2 . 1.600(3) ?
N2 H2A . 0.83(4) ?
N2 H2B . 0.79(4) ?

loop_
_geom_torsion_atom_site_label_1
_geom_torsion_atom_site_label_2
_geom_torsion_atom_site_label_3
_geom_torsion_atom_site_label_4
_geom_torsion
_geom_torsion_publ_flag
C6 C1 C2 N1 178.0(2) ?
C7 C1 C2 N1 -2.7(3) ?
C6 C1 C2 C3 -0.7(3) ?
C7 C1 C2 C3 178.6(2) ?
N1 C2 C3 C4 -177.5(2) ?
C1 C2 C3 C4 1.3(4) ?
C2 C3 C4 C5 -1.3(4) ?
C2 C3 C4 Cl 178.5(2) ?
C3 C4 C5 C6 0.7(4) ?
Cl C4 C5 C6 -179.1(2) ?
C3 C4 C5 S 176.1(2) ?
Cl C4 C5 S -3.7(3) ?
C4 C5 C6 C1 -0.2(4) ?
S C5 C6 C1 -175.8(2) ?
C2 C1 C6 C5 0.2(4) ?
C7 C1 C6 C5 -179.1(2) ?
C6 C1 C7 O1 170.1(2) ?
C2 C1 C7 O1 -9.2(4) ?
C6 C1 C7 O2 -10.0(3) ?
C2 C1 C7 O2 170.6(2) ?
O1 C7 O2 C13 -0.8(4) ?
C1 C7 O2 C13 179.4(2) ?
C7 O2 C13 O3 -88.7(3) no
O2 C13 O3 C14 124.1(3) no
C13 O3 C14 O4 2.6(6) no
C13 O3 C14 C15 177.0(3) ?
O4 C14 C15 C16' -20.2(9) ?
O3 C14 C15 C16' 165.6(6) no
O4 C14 C15 C16 -51.2(8) ?
O3 C14 C15 C16 134.6(6) no
C14 C15 C16 C17 -69.7(10) no
C16' C15 C16 C17 -168.2(18) ?
C14 C15 C16' C17' 99.2(11) no
C16 C15 C16' C17' -168.1(19) ?
C3 C2 N1 C8 0.6(4) ?
C1 C2 N1 C8 -178.1(2) ?
C2 N1 C8 C9 -81.2(4) no
N1 C8 C9 C10 113.7(5) no
N1 C8 C9 O5 -66.2(3) ?
O5 C9 C10 C11 -0.9(6) ?
C8 C9 C10 C11 179.1(4) ?
C9 C10 C11 C12 1.1(8) ?
C10 C11 C12 O5 -0.8(8) ?
C10 C9 O5 C12 0.5(5) ?
C8 C9 O5 C12 -179.6(4) ?
C11 C12 O5 C9 0.2(7) ?
C6 C5 S O6 113.9(2) ?
C4 C5 S O6 -61.4(2) ?
C6 C5 S O7 -13.8(2) ?
C4 C5 S O7 170.9(2) ?
C6 C5 S N2 -129.7(2) ?
C4 C5 S N2 55.0(2) ?
